data_2018720
loop_
_publ_author_name
'Lennartson, Anders'
'McKenzie, Christine J.'

_publ_section_title
;
 Oxidation of a dinuclear manganese(II) complex to an oxide-bridged
 dimanganese(IV) complex
;
_journal_coeditor_code QS3017
_journal_issue 12
_journal_name_full 'Acta Crystallographica Section C'
_journal_page_first m347
_journal_page_last m352
_journal_paper_doi 10.1107/S0108270112043296
_journal_volume 68
_journal_year 2012
_chemical_formula_iupac '[Mn2 (C14 H14 N3 O2)2 (H2 O)4] (C F3 O3 S)2, H2 O'
_chemical_formula_moiety 'C28 H36 Mn2 N6 O8 2+, 2(C F3 O3 S -), H2 O'
_chemical_formula_sum 'C30 H38 F6 Mn2 N6 O15 S2'
_chemical_formula_weight 1010.66
_chemical_name_systematic
;
bis{\m-2-[bis(pyridin-2-ylmethyl)amino]acetato}bis[diaquamanganese(II)]
bis(trifluoromethandsulfonate) monohydrate,
;
_space_group_IT_number 2
_symmetry_cell_setting triclinic
_symmetry_space_group_name_Hall '-P 1'
_symmetry_space_group_name_H-M 'P -1'
_atom_sites_solution_hydrogens geom
_atom_sites_solution_primary direct
_atom_sites_solution_secondary difmap
_audit_creation_method SHELXL-97
_cell_angle_alpha 67.228(3)
_cell_angle_beta 81.859(3)
_cell_angle_gamma 88.578(3)
_cell_formula_units_Z 2
_cell_length_a 12.4439(11)
_cell_length_b 13.2598(13)
_cell_length_c 13.5937(13)
_cell_measurement_reflns_used 8766
_cell_measurement_temperature 180(2)
_cell_measurement_theta_max 27.17
_cell_measurement_theta_min 2.76
_cell_volume 2046.2(3)
_computing_cell_refinement 'SAINT (Bruker, 2003)'
_computing_data_collection 'APEX2 (Bruker--Nonius, 2004)'
_computing_data_reduction 'SAINT (Bruker, 2003)'
_computing_molecular_graphics 'ORTEP-3 (Farrugia, 1997) and PLATON (Spek, 2009)'
_computing_publication_material 'SHELXL97 (Sheldrick, 2008)'
_computing_structure_refinement 'SHELXL97 (Sheldrick, 2008)'
_computing_structure_solution 'SIR92 (Altomare <i>et al.</i>, 1993)'
_diffrn_ambient_temperature 180(2)
_diffrn_measured_fraction_theta_full 0.976
_diffrn_measured_fraction_theta_max 0.976
_diffrn_measurement_device_type 'Bruker--Nonius X8 APEXII CCD'
_diffrn_measurement_method 'thin-slice \w and \f scans'
_diffrn_radiation_monochromator graphite
_diffrn_radiation_source 'fine-focus sealed tube'
_diffrn_radiation_type MoK\a
_diffrn_radiation_wavelength 0.71073
_diffrn_reflns_av_R_equivalents 0.0409
_diffrn_reflns_av_sigmaI/netI 0.0391
_diffrn_reflns_limit_h_max 14
_diffrn_reflns_limit_h_min -14
_diffrn_reflns_limit_k_max 15
_diffrn_reflns_limit_k_min -15
_diffrn_reflns_limit_l_max 16
_diffrn_reflns_limit_l_min -16
_diffrn_reflns_number 27383
_diffrn_reflns_theta_full 25.00
_diffrn_reflns_theta_max 25.00
_diffrn_reflns_theta_min 3.57
_diffrn_standards_number 0
_exptl_absorpt_coefficient_mu 0.820
_exptl_absorpt_correction_T_max 0.9758
_exptl_absorpt_correction_T_min 0.8272
_exptl_absorpt_correction_type multi-scan
_exptl_absorpt_process_details
;
(SADABS; Sheldrick, 2003).
Ratio of minimum to maximum apparent transmission: 0.847753
;
_exptl_crystal_colour white
_exptl_crystal_density_diffrn 1.640
_exptl_crystal_density_method 'not measured'
_exptl_crystal_description needle
_exptl_crystal_F_000 1032
_exptl_crystal_size_max 0.16
_exptl_crystal_size_mid 0.08
_exptl_crystal_size_min 0.03
_refine_diff_density_max 0.810
_refine_diff_density_min -0.334
_refine_ls_extinction_method none
_refine_ls_goodness_of_fit_ref 1.019
_refine_ls_hydrogen_treatment constr
_refine_ls_matrix_type full
_refine_ls_number_parameters 550
_refine_ls_number_reflns 7039
_refine_ls_number_restraints 0
_refine_ls_restrained_S_all 1.019
_refine_ls_R_factor_all 0.0505
_refine_ls_R_factor_gt 0.0357
_refine_ls_shift/su_max 0.000
_refine_ls_shift/su_mean 0.000
_refine_ls_structure_factor_coef Fsqd
_refine_ls_weighting_details 'calc w=1/[\s^2^(Fo^2^)+(0.0613P)^2^+0.3235P] where P=(Fo^2^+2Fc^2^)/3'
_refine_ls_weighting_scheme calc
_refine_ls_wR_factor_gt 0.0921
_refine_ls_wR_factor_ref 0.0990
_reflns_number_gt 5592
_reflns_number_total 7039
_reflns_threshold_expression I>2\s(I)
_cod_data_source_file qs3017.cif
_cod_data_source_block I
_cod_database_code 2018720
_cod_database_fobs_code 2018720

loop_
_symmetry_equiv_pos_as_xyz
'x, y, z'
'-x, -y, -z'

loop_
_atom_site_type_symbol
_atom_site_label
_atom_site_fract_x
_atom_site_fract_y
_atom_site_fract_z
_atom_site_U_iso_or_equiv
_atom_site_adp_type
_atom_site_calc_flag
_atom_site_refinement_flags
_atom_site_occupancy
_atom_site_symmetry_multiplicity
C C1 0.44846(19) 0.3805(2) 0.11059(18) 0.0226(5) Uani d . 1 1
C C2 0.51383(19) 0.3001(2) 0.0740(2) 0.0267(6) Uani d . 1 1
H H2A 0.5456 0.3370 -0.0027 0.032 Uiso calc R 1 1
H H2B 0.5740 0.2736 0.1171 0.032 Uiso calc R 1 1
C C3 0.4916(2) 0.1422(2) 0.02605(19) 0.0285(6) Uani d . 1 1
H H3A 0.4518 0.0707 0.0531 0.034 Uiso calc R 1 1
H H3B 0.5681 0.1281 0.0378 0.034 Uiso calc R 1 1
C C4 0.4871(2) 0.1997(2) -0.0914(2) 0.0261(6) Uani d . 1 1
C C5 0.5644(2) 0.1832(2) -0.1671(2) 0.0363(7) Uani d . 1 1
H H5 0.6250 0.1393 -0.1455 0.044 Uiso calc R 1 1
C C6 0.5519(3) 0.2313(2) -0.2742(2) 0.0475(8) Uani d . 1 1
H H6 0.6036 0.2209 -0.3276 0.057 Uiso calc R 1 1
C C7 0.4626(3) 0.2953(2) -0.3030(2) 0.0468(8) Uani d . 1 1
H H7 0.4516 0.3286 -0.3763 0.056 Uiso calc R 1 1
C C8 0.3910(2) 0.3092(2) -0.2238(2) 0.0341(6) Uani d . 1 1
H H8 0.3308 0.3543 -0.2441 0.041 Uiso calc R 1 1
C C9 0.4139(2) 0.1363(2) 0.20169(19) 0.0276(6) Uani d . 1 1
H H9A 0.4097 0.1814 0.2455 0.033 Uiso calc R 1 1
H H9B 0.4711 0.0824 0.2246 0.033 Uiso calc R 1 1
C C10 0.3069(2) 0.0767(2) 0.22199(19) 0.0257(6) Uani d . 1 1
C C11 0.2787(3) -0.0177(2) 0.3123(2) 0.0385(7) Uani d . 1 1
H H11 0.3287 -0.0483 0.3621 0.046 Uiso calc R 1 1
C C12 0.1780(3) -0.0674(2) 0.3300(2) 0.0462(8) Uani d . 1 1
H H12 0.1579 -0.1328 0.3914 0.055 Uiso calc R 1 1
C C13 0.1069(2) -0.0206(2) 0.2571(2) 0.0390(7) Uani d . 1 1
H H13 0.0360 -0.0518 0.2685 0.047 Uiso calc R 1 1
C C14 0.1402(2) 0.0720(2) 0.1674(2) 0.0309(6) Uani d . 1 1
H H14 0.0922 0.1024 0.1157 0.037 Uiso calc R 1 1
C C15 0.03654(19) 0.34967(18) 0.09743(19) 0.0216(5) Uani d . 1 1
C C16 -0.03377(19) 0.3657(2) 0.1915(2) 0.0267(6) Uani d . 1 1
H H16A -0.0577 0.4422 0.1679 0.032 Uiso calc R 1 1
H H16B -0.0993 0.3168 0.2145 0.032 Uiso calc R 1 1
C C17 -0.0232(2) 0.3859(2) 0.3621(2) 0.0296(6) Uani d . 1 1
H H17A 0.0067 0.3495 0.4307 0.036 Uiso calc R 1 1
H H17B -0.1025 0.3700 0.3768 0.036 Uiso calc R 1 1
C C18 -0.0025(2) 0.5066(2) 0.3219(2) 0.0291(6) Uani d . 1 1
C C19 -0.0747(2) 0.5744(3) 0.3525(2) 0.0414(7) Uani d . 1 1
H H19 -0.1399 0.5448 0.4002 0.050 Uiso calc R 1 1
C C20 -0.0508(3) 0.6843(3) 0.3132(3) 0.0515(9) Uani d . 1 1
H H20 -0.0988 0.7319 0.3337 0.062 Uiso calc R 1 1
C C21 0.0439(3) 0.7250(2) 0.2433(3) 0.0507(9) Uani d . 1 1
H H21 0.0610 0.8013 0.2136 0.061 Uiso calc R 1 1
C C22 0.1140(3) 0.6536(2) 0.2169(2) 0.0419(7) Uani d . 1 1
H H22 0.1802 0.6816 0.1705 0.050 Uiso calc R 1 1
C C23 0.0416(2) 0.2234(2) 0.3373(2) 0.0272(6) Uani d . 1 1
H H23A 0.0563 0.1904 0.2829 0.033 Uiso calc R 1 1
H H23B -0.0257 0.1882 0.3860 0.033 Uiso calc R 1 1
C C24 0.1354(2) 0.2034(2) 0.40167(19) 0.0260(6) Uani d . 1 1
C C25 0.1338(2) 0.1173(2) 0.4998(2) 0.0351(7) Uani d . 1 1
H H25 0.0723 0.0684 0.5295 0.042 Uiso calc R 1 1
C C26 0.2216(3) 0.1024(2) 0.5547(2) 0.0440(8) Uani d . 1 1
H H26 0.2214 0.0436 0.6226 0.053 Uiso calc R 1 1
C C27 0.3095(2) 0.1743(2) 0.5091(2) 0.0420(7) Uani d . 1 1
H H27 0.3713 0.1660 0.5451 0.050 Uiso calc R 1 1
C C28 0.3064(2) 0.2581(2) 0.4108(2) 0.0368(7) Uani d . 1 1
H H28 0.3678 0.3069 0.3793 0.044 Uiso calc R 1 1
C C29 -0.1652(2) 0.0971(2) 0.0954(2) 0.0385(7) Uani d . 1 1
C C30 -0.3510(3) 0.2219(3) 0.3880(3) 0.0493(8) Uani d . 1 1
N N1 0.44350(16) 0.20709(16) 0.08734(15) 0.0236(5) Uani d . 1 1
N N2 0.23820(16) 0.12108(16) 0.15034(16) 0.0253(5) Uani d . 1 1
N N3 0.40120(17) 0.26274(17) -0.11905(16) 0.0269(5) Uani d . 1 1
N N4 0.02684(16) 0.34152(16) 0.28327(16) 0.0238(5) Uani d . 1 1
N N5 0.09045(18) 0.54547(17) 0.25536(17) 0.0318(5) Uani d . 1 1
N N6 0.22046(16) 0.27474(16) 0.35682(16) 0.0264(5) Uani d . 1 1
O O1 0.34557(12) 0.37310(13) 0.11623(13) 0.0225(4) Uani d . 1 1
O O2 0.49625(13) 0.44948(15) 0.13187(14) 0.0303(4) Uani d . 1 1
O O3 0.30211(13) 0.46939(13) -0.09657(12) 0.0241(4) Uani d . 1 1
H H1W 0.2842 0.4951 -0.1586 0.036 Uiso d R 1 1
H H2W 0.3620 0.4993 -0.1078 0.036 Uiso d R 1 1
O O4 0.16145(14) 0.27318(15) -0.07935(14) 0.0314(4) Uani d . 1 1
H H3W 0.1557 0.2233 -0.1023 0.047 Uiso d R 1 1
H H4W 0.1015 0.2939 -0.0639 0.047 Uiso d R 1 1
O O5 0.13792(12) 0.34064(13) 0.10317(12) 0.0219(4) Uani d . 1 1
O O6 -0.00744(13) 0.34730(15) 0.02215(14) 0.0294(4) Uani d . 1 1
O O7 0.32715(14) 0.51871(15) 0.23419(15) 0.0340(4) Uani d . 1 1
H H5W 0.3298 0.5165 0.2974 0.051 Uiso d R 1 1
H H6W 0.3891 0.5037 0.2071 0.051 Uiso d R 1 1
O O8 0.20385(14) 0.56549(13) 0.04081(13) 0.0280(4) Uani d . 1 1
H H7W 0.1479 0.5999 0.0251 0.042 Uiso d R 1 1
H H8W 0.2302 0.5434 -0.0087 0.042 Uiso d R 1 1
O O9 -0.17237(17) -0.11214(16) 0.16773(17) 0.0466(5) Uani d . 1 1
O O10 -0.28326(16) -0.01269(17) 0.02954(16) 0.0459(5) Uani d . 1 1
O O11 -0.33145(16) -0.01929(16) 0.21164(16) 0.0431(5) Uani d . 1 1
O O12 -0.27514(16) 0.41941(17) 0.30622(14) 0.0447(5) Uani d . 1 1
O O13 -0.29774(17) 0.32511(19) 0.49858(15) 0.0503(6) Uani d . 1 1
O O14 -0.45659(17) 0.3830(2) 0.4081(2) 0.0626(7) Uani d . 1 1
O O15 0.34193(19) 0.4900(2) 0.44030(17) 0.0579(6) Uani d . 1 1
H H9W 0.4118 0.4749 0.4399 0.087 Uiso d R 1 1
H H10W 0.3310 0.5505 0.4579 0.087 Uiso d R 1 1
F F1 -0.22168(15) 0.18620(13) 0.05612(17) 0.0651(6) Uani d . 1 1
F F2 -0.07974(15) 0.10459(17) 0.02153(15) 0.0622(5) Uani d . 1 1
F F3 -0.12616(14) 0.09929(14) 0.18126(15) 0.0521(5) Uani d . 1 1
F F4 -0.25268(17) 0.17872(17) 0.38816(18) 0.0730(6) Uani d . 1 1
F F5 -0.3871(2) 0.23132(19) 0.29891(18) 0.0953(8) Uani d . 1 1
F F6 -0.41531(17) 0.14904(17) 0.46933(19) 0.0784(7) Uani d . 1 1
S S1 -0.24832(5) -0.02591(5) 0.12966(5) 0.03037(17) Uani d . 1 1
S S2 -0.34517(6) 0.35186(6) 0.40155(5) 0.03590(18) Uani d . 1 1
Mn Mn1 0.28393(3) 0.28808(3) 0.01485(3) 0.01973(11) Uani d . 1 1
Mn Mn2 0.20119(3) 0.42906(3) 0.20114(3) 0.02098(11) Uani d . 1 1

loop_
_atom_site_aniso_label
_atom_site_aniso_U_11
_atom_site_aniso_U_22
_atom_site_aniso_U_33
_atom_site_aniso_U_12
_atom_site_aniso_U_13
_atom_site_aniso_U_23
C1 0.0153(13) 0.0305(14) 0.0159(12) -0.0008(10) -0.0004(10) -0.0031(10)
C2 0.0131(12) 0.0374(15) 0.0288(13) 0.0036(11) -0.0028(11) -0.0121(12)
C3 0.0222(13) 0.0316(14) 0.0313(14) 0.0127(11) -0.0034(11) -0.0125(12)
C4 0.0216(13) 0.0246(13) 0.0310(14) 0.0018(11) 0.0013(11) -0.0115(11)
C5 0.0332(16) 0.0308(15) 0.0381(16) 0.0038(12) 0.0099(13) -0.0112(13)
C6 0.059(2) 0.0384(17) 0.0325(16) 0.0047(15) 0.0217(15) -0.0094(13)
C7 0.073(2) 0.0399(17) 0.0194(14) 0.0047(16) 0.0050(15) -0.0064(13)
C8 0.0408(17) 0.0309(15) 0.0274(14) 0.0056(12) -0.0043(13) -0.0083(12)
C9 0.0270(14) 0.0288(14) 0.0229(13) 0.0084(11) -0.0062(11) -0.0052(11)
C10 0.0295(14) 0.0249(13) 0.0211(12) 0.0102(11) -0.0012(11) -0.0087(11)
C11 0.0477(19) 0.0314(15) 0.0291(15) 0.0095(14) -0.0034(14) -0.0049(12)
C12 0.057(2) 0.0281(15) 0.0390(17) 0.0005(15) 0.0100(16) -0.0036(13)
C13 0.0380(17) 0.0275(15) 0.0466(17) -0.0042(13) 0.0104(14) -0.0146(13)
C14 0.0273(15) 0.0268(14) 0.0396(15) 0.0024(11) -0.0011(12) -0.0155(12)
C15 0.0175(13) 0.0185(12) 0.0275(13) 0.0017(10) -0.0029(11) -0.0076(10)
C16 0.0153(13) 0.0363(15) 0.0305(14) 0.0039(11) -0.0030(11) -0.0153(12)
C17 0.0201(13) 0.0400(16) 0.0291(14) 0.0036(11) 0.0010(11) -0.0155(12)
C18 0.0265(14) 0.0375(15) 0.0278(13) 0.0115(12) -0.0085(12) -0.0166(12)
C19 0.0388(17) 0.055(2) 0.0422(17) 0.0223(15) -0.0131(14) -0.0304(15)
C20 0.065(2) 0.052(2) 0.055(2) 0.0324(18) -0.0227(19) -0.0363(17)
C21 0.080(3) 0.0299(16) 0.053(2) 0.0181(17) -0.025(2) -0.0242(15)
C22 0.055(2) 0.0309(16) 0.0441(17) 0.0055(14) -0.0119(15) -0.0182(14)
C23 0.0243(14) 0.0266(14) 0.0272(13) -0.0023(11) 0.0032(11) -0.0086(11)
C24 0.0259(14) 0.0259(13) 0.0257(13) 0.0050(11) 0.0008(11) -0.0112(11)
C25 0.0392(17) 0.0306(15) 0.0279(14) 0.0013(12) 0.0021(13) -0.0056(12)
C26 0.057(2) 0.0378(17) 0.0279(15) 0.0143(15) -0.0087(15) -0.0030(13)
C27 0.0398(18) 0.0466(18) 0.0377(16) 0.0155(15) -0.0163(14) -0.0114(14)
C28 0.0292(15) 0.0385(16) 0.0417(16) 0.0078(12) -0.0097(13) -0.0134(13)
C29 0.0296(16) 0.0374(16) 0.0429(17) 0.0052(13) -0.0059(14) -0.0096(14)
C30 0.0440(19) 0.057(2) 0.0431(18) 0.0072(16) -0.0172(16) -0.0121(16)
N1 0.0199(11) 0.0257(11) 0.0220(10) 0.0063(9) -0.0019(9) -0.0067(9)
N2 0.0234(12) 0.0235(11) 0.0265(11) 0.0026(9) 0.0010(9) -0.0086(9)
N3 0.0261(12) 0.0290(12) 0.0234(11) 0.0035(9) 0.0007(9) -0.0095(9)
N4 0.0203(11) 0.0263(11) 0.0254(11) 0.0030(9) -0.0019(9) -0.0112(9)
N5 0.0362(14) 0.0272(12) 0.0357(13) 0.0084(10) -0.0081(11) -0.0155(10)
N6 0.0225(11) 0.0270(11) 0.0276(11) 0.0060(9) -0.0054(9) -0.0078(9)
O1 0.0140(9) 0.0257(9) 0.0270(9) 0.0025(7) -0.0042(7) -0.0090(7)
O2 0.0201(9) 0.0405(11) 0.0322(10) -0.0060(8) -0.0035(8) -0.0159(8)
O3 0.0176(9) 0.0286(9) 0.0216(8) -0.0009(7) -0.0024(7) -0.0050(7)
O4 0.0212(9) 0.0451(11) 0.0372(10) 0.0079(8) -0.0093(8) -0.0246(9)
O5 0.0129(8) 0.0283(9) 0.0240(8) 0.0018(7) -0.0010(7) -0.0101(7)
O6 0.0179(9) 0.0433(11) 0.0347(10) 0.0089(8) -0.0086(8) -0.0223(9)
O7 0.0275(10) 0.0399(11) 0.0403(11) 0.0001(8) -0.0056(9) -0.0213(9)
O8 0.0260(10) 0.0269(9) 0.0285(9) 0.0106(7) -0.0048(8) -0.0083(8)
O9 0.0517(13) 0.0337(11) 0.0606(13) 0.0221(10) -0.0264(11) -0.0198(10)
O10 0.0438(12) 0.0563(13) 0.0495(12) 0.0152(10) -0.0213(10) -0.0294(11)
O11 0.0336(11) 0.0449(12) 0.0430(11) -0.0005(9) 0.0045(9) -0.0119(10)
O12 0.0357(12) 0.0589(13) 0.0245(10) 0.0030(10) -0.0019(9) -0.0008(9)
O13 0.0487(13) 0.0736(15) 0.0240(10) -0.0094(11) -0.0024(10) -0.0141(10)
O14 0.0283(12) 0.0824(17) 0.0789(17) 0.0121(11) -0.0036(12) -0.0353(14)
O15 0.0574(15) 0.0714(16) 0.0507(13) 0.0052(12) -0.0089(12) -0.0295(12)
F1 0.0564(12) 0.0265(9) 0.0966(15) 0.0057(8) -0.0206(11) -0.0035(10)
F2 0.0365(10) 0.0806(14) 0.0552(12) -0.0104(10) 0.0093(9) -0.0153(10)
F3 0.0471(11) 0.0549(11) 0.0620(12) -0.0073(9) -0.0126(9) -0.0289(9)
F4 0.0610(14) 0.0617(13) 0.0966(16) 0.0210(11) -0.0111(12) -0.0321(12)
F5 0.152(2) 0.0814(16) 0.0772(15) 0.0187(16) -0.0691(17) -0.0405(13)
F6 0.0586(13) 0.0630(13) 0.0916(16) -0.0184(11) -0.0148(12) -0.0036(12)
S1 0.0284(4) 0.0260(3) 0.0381(4) 0.0076(3) -0.0106(3) -0.0123(3)
S2 0.0255(4) 0.0511(4) 0.0264(4) 0.0020(3) -0.0005(3) -0.0111(3)
Mn1 0.0143(2) 0.0231(2) 0.01998(19) 0.00349(15) -0.00231(15) -0.00650(15)
Mn2 0.0168(2) 0.0214(2) 0.0235(2) 0.00194(15) -0.00248(16) -0.00758(16)

loop_
_atom_type_symbol
_atom_type_description
_atom_type_scat_dispersion_real
_atom_type_scat_dispersion_imag
_atom_type_scat_source
C C 0.0033 0.0016 'International Tables Vol C Tables 4.2.6.8 and 6.1.1.4'
H H 0.0000 0.0000 'International Tables Vol C Tables 4.2.6.8 and 6.1.1.4'
N N 0.0061 0.0033 'International Tables Vol C Tables 4.2.6.8 and 6.1.1.4'
O O 0.0106 0.0060 'International Tables Vol C Tables 4.2.6.8 and 6.1.1.4'
F F 0.0171 0.0103 'International Tables Vol C Tables 4.2.6.8 and 6.1.1.4'
S S 0.1246 0.1234 'International Tables Vol C Tables 4.2.6.8 and 6.1.1.4'
Mn Mn 0.3368 0.7283 'International Tables Vol C Tables 4.2.6.8 and 6.1.1.4'

loop_
_geom_angle_atom_site_label_1
_geom_angle_atom_site_label_2
_geom_angle_atom_site_label_3
_geom_angle
_geom_angle_publ_flag
O2 C1 O1 124.0(2) ?
O2 C1 C2 119.7(2) ?
O1 C1 C2 116.3(2) ?
N1 C2 C1 109.87(19) ?
N1 C2 H2A 109.7 ?
C1 C2 H2A 109.7 ?
N1 C2 H2B 109.7 ?
C1 C2 H2B 109.7 ?
H2A C2 H2B 108.2 ?
N1 C3 C4 111.67(19) ?
N1 C3 H3A 109.3 ?
C4 C3 H3A 109.3 ?
N1 C3 H3B 109.3 ?
C4 C3 H3B 109.3 ?
H3A C3 H3B 107.9 ?
N3 C4 C5 122.3(2) ?
N3 C4 C3 116.5(2) ?
C5 C4 C3 121.1(2) ?
C6 C5 C4 118.9(3) ?
C6 C5 H5 120.6 ?
C4 C5 H5 120.6 ?
C5 C6 C7 119.1(3) ?
C5 C6 H6 120.5 ?
C7 C6 H6 120.5 ?
C8 C7 C6 118.6(3) ?
C8 C7 H7 120.7 ?
C6 C7 H7 120.7 ?
N3 C8 C7 123.4(3) ?
N3 C8 H8 118.3 ?
C7 C8 H8 118.3 ?
N1 C9 C10 111.7(2) ?
N1 C9 H9A 109.3 ?
C10 C9 H9A 109.3 ?
N1 C9 H9B 109.3 ?
C10 C9 H9B 109.3 ?
H9A C9 H9B 107.9 ?
N2 C10 C11 121.3(2) ?
N2 C10 C9 117.0(2) ?
C11 C10 C9 121.7(2) ?
C12 C11 C10 119.8(3) ?
C12 C11 H11 120.1 ?
C10 C11 H11 120.1 ?
C13 C12 C11 118.8(3) ?
C13 C12 H12 120.6 ?
C11 C12 H12 120.6 ?
C14 C13 C12 118.9(3) ?
C14 C13 H13 120.6 ?
C12 C13 H13 120.6 ?
N2 C14 C13 122.4(3) ?
N2 C14 H14 118.8 ?
C13 C14 H14 118.8 ?
O6 C15 O5 125.1(2) ?
O6 C15 C16 118.8(2) ?
O5 C15 C16 116.0(2) ?
N4 C16 C15 110.93(19) ?
N4 C16 H16A 109.5 ?
C15 C16 H16A 109.5 ?
N4 C16 H16B 109.5 ?
C15 C16 H16B 109.5 ?
H16A C16 H16B 108.0 ?
N4 C17 C18 111.4(2) ?
N4 C17 H17A 109.3 ?
C18 C17 H17A 109.3 ?
N4 C17 H17B 109.3 ?
C18 C17 H17B 109.3 ?
H17A C17 H17B 108.0 ?
N5 C18 C19 122.0(3) ?
N5 C18 C17 115.9(2) ?
C19 C18 C17 122.1(3) ?
C20 C19 C18 119.2(3) ?
C20 C19 H19 120.4 ?
C18 C19 H19 120.4 ?
C19 C20 C21 119.0(3) ?
C19 C20 H20 120.5 ?
C21 C20 H20 120.5 ?
C20 C21 C22 119.4(3) ?
C20 C21 H21 120.3 ?
C22 C21 H21 120.3 ?
N5 C22 C21 121.6(3) ?
N5 C22 H22 119.2 ?
C21 C22 H22 119.2 ?
N4 C23 C24 110.1(2) ?
N4 C23 H23A 109.6 ?
C24 C23 H23A 109.6 ?
N4 C23 H23B 109.6 ?
C24 C23 H23B 109.6 ?
H23A C23 H23B 108.2 ?
N6 C24 C25 122.2(2) ?
N6 C24 C23 115.8(2) ?
C25 C24 C23 122.1(2) ?
C26 C25 C24 119.7(3) ?
C26 C25 H25 120.1 ?
C24 C25 H25 120.1 ?
C25 C26 C27 118.7(3) ?
C25 C26 H26 120.7 ?
C27 C26 H26 120.7 ?
C28 C27 C26 118.8(3) ?
C28 C27 H27 120.6 ?
C26 C27 H27 120.6 ?
N6 C28 C27 123.2(3) ?
N6 C28 H28 118.4 ?
C27 C28 H28 118.4 ?
F1 C29 F2 107.4(2) ?
F1 C29 F3 107.8(2) ?
F2 C29 F3 106.7(2) ?
F1 C29 S1 111.1(2) ?
F2 C29 S1 112.0(2) ?
F3 C29 S1 111.63(19) ?
F5 C30 F6 107.3(3) ?
F5 C30 F4 108.5(3) ?
F6 C30 F4 106.2(3) ?
F5 C30 S2 111.9(2) ?
F6 C30 S2 112.0(2) ?
F4 C30 S2 110.7(2) ?
C2 N1 C9 111.29(19) ?
C2 N1 C3 112.89(19) ?
C9 N1 C3 110.36(19) ?
C2 N1 Mn1 104.69(13) ?
C9 N1 Mn1 109.18(14) ?
C3 N1 Mn1 108.18(14) ?
C10 N2 C14 118.8(2) ?
C10 N2 Mn1 118.52(16) ?
C14 N2 Mn1 122.24(17) ?
C8 N3 C4 117.8(2) ?
C8 N3 Mn1 123.93(17) ?
C4 N3 Mn1 118.26(16) ?
C23 N4 C17 110.04(19) ?
C23 N4 C16 111.40(19) ?
C17 N4 C16 113.09(18) ?
C23 N4 Mn2 108.47(14) ?
C17 N4 Mn2 109.82(15) ?
C16 N4 Mn2 103.75(14) ?
C18 N5 C22 118.7(2) ?
C18 N5 Mn2 119.81(17) ?
C22 N5 Mn2 121.39(19) ?
C24 N6 C28 117.4(2) ?
C24 N6 Mn2 117.73(16) ?
C28 N6 Mn2 124.49(18) ?
C1 O1 Mn2 135.12(15) ?
C1 O1 Mn1 115.96(15) ?
Mn2 O1 Mn1 108.89(6) ?
Mn1 O3 H1W 123.9 ?
Mn1 O3 H2W 117.3 ?
H1W O3 H2W 101.1 ?
Mn1 O4 H3W 126.6 ?
Mn1 O4 H4W 114.7 ?
H3W O4 H4W 110.3 ?
C15 O5 Mn1 136.14(15) ?
C15 O5 Mn2 114.33(14) ?
Mn1 O5 Mn2 108.20(6) ?
Mn2 O7 H5W 121.8 ?
Mn2 O7 H6W 108.1 ?
H5W O7 H6W 110.4 ?
Mn2 O8 H7W 119.7 ?
Mn2 O8 H8W 109.5 ?
H7W O8 H8W 110.4 ?
H9W O15 H10W 108.0 ?
O10 S1 O11 115.84(12) ?
O10 S1 O9 114.98(12) ?
O11 S1 O9 114.80(12) ?
O10 S1 C29 103.42(13) ?
O11 S1 C29 102.53(13) ?
O9 S1 C29 102.57(13) ?
O13 S2 O12 113.36(12) ?
O13 S2 O14 115.30(14) ?
O12 S2 O14 115.44(14) ?
O13 S2 C30 102.98(14) ?
O12 S2 C30 103.72(14) ?
O14 S2 C30 103.88(15) ?
O4 Mn1 O5 81.80(6) y
O4 Mn1 N2 93.50(7) y
O5 Mn1 N2 82.40(6) y
O4 Mn1 O3 87.27(6) y
O5 Mn1 O3 84.74(6) y
N2 Mn1 O3 166.87(6) y
O4 Mn1 N3 82.97(7) y
O5 Mn1 N3 161.76(7) y
N2 Mn1 N3 108.54(7) y
O3 Mn1 N3 84.57(6) y
O4 Mn1 O1 148.88(6) y
O5 Mn1 O1 71.33(6) y
N2 Mn1 O1 98.09(7) y
O3 Mn1 O1 75.16(6) y
N3 Mn1 O1 119.76(7) y
O4 Mn1 N1 143.00(7) y
O5 Mn1 N1 126.55(6) y
N2 Mn1 N1 70.77(7) y
O3 Mn1 N1 115.61(6) y
N3 Mn1 N1 71.57(7) y
O1 Mn1 N1 68.02(6) y
O7 Mn2 O8 88.53(7) y
O7 Mn2 O1 82.59(6) y
O8 Mn2 O1 83.49(6) y
O7 Mn2 N5 81.91(7) y
O8 Mn2 N5 81.90(7) y
O1 Mn2 N5 158.92(7) y
O7 Mn2 O5 152.15(6) y
O8 Mn2 O5 78.62(6) y
O1 Mn2 O5 71.56(6) y
N5 Mn2 O5 119.89(7) y
O7 Mn2 N6 90.85(7) y
O8 Mn2 N6 171.14(7) y
O1 Mn2 N6 87.66(6) y
N5 Mn2 N6 106.76(7) y
O5 Mn2 N6 98.10(7) y
O7 Mn2 N4 139.26(7) y
O8 Mn2 N4 115.17(7) y
O1 Mn2 N4 130.23(6) y
N5 Mn2 N4 70.21(7) y
O5 Mn2 N4 68.28(6) y
N6 Mn2 N4 70.50(7) y

loop_
_geom_bond_atom_site_label_1
_geom_bond_atom_site_label_2
_geom_bond_distance
_geom_bond_publ_flag
C1 O2 1.246(3) ?
C1 O1 1.276(3) ?
C1 C2 1.516(3) ?
C2 N1 1.468(3) ?
C2 H2A 0.9900 ?
C2 H2B 0.9900 ?
C3 N1 1.476(3) ?
C3 C4 1.488(3) ?
C3 H3A 0.9900 ?
C3 H3B 0.9900 ?
C4 N3 1.345(3) ?
C4 C5 1.385(4) ?
C5 C6 1.374(4) ?
C5 H5 0.9500 ?
C6 C7 1.388(4) ?
C6 H6 0.9500 ?
C7 C8 1.364(4) ?
C7 H7 0.9500 ?
C8 N3 1.339(3) ?
C8 H8 0.9500 ?
C9 N1 1.469(3) ?
C9 C10 1.501(4) ?
C9 H9A 0.9900 ?
C9 H9B 0.9900 ?
C10 N2 1.339(3) ?
C10 C11 1.382(4) ?
C11 C12 1.377(4) ?
C11 H11 0.9500 ?
C12 C13 1.377(4) ?
C12 H12 0.9500 ?
C13 C14 1.374(4) ?
C13 H13 0.9500 ?
C14 N2 1.345(3) ?
C14 H14 0.9500 ?
C15 O6 1.238(3) ?
C15 O5 1.275(3) ?
C15 C16 1.527(3) ?
C16 N4 1.473(3) ?
C16 H16A 0.9900 ?
C16 H16B 0.9900 ?
C17 N4 1.471(3) ?
C17 C18 1.493(4) ?
C17 H17A 0.9900 ?
C17 H17B 0.9900 ?
C18 N5 1.340(3) ?
C18 C19 1.390(4) ?
C19 C20 1.368(5) ?
C19 H19 0.9500 ?
C20 C21 1.379(5) ?
C20 H20 0.9500 ?
C21 C22 1.386(4) ?
C21 H21 0.9500 ?
C22 N5 1.346(3) ?
C22 H22 0.9500 ?
C23 N4 1.470(3) ?
C23 C24 1.514(4) ?
C23 H23A 0.9900 ?
C23 H23B 0.9900 ?
C24 N6 1.344(3) ?
C24 C25 1.378(4) ?
C25 C26 1.376(4) ?
C25 H25 0.9500 ?
C26 C27 1.376(4) ?
C26 H26 0.9500 ?
C27 C28 1.374(4) ?
C27 H27 0.9500 ?
C28 N6 1.347(3) ?
C28 H28 0.9500 ?
C29 F1 1.323(3) ?
C29 F2 1.332(3) ?
C29 F3 1.337(3) ?
C29 S1 1.819(3) ?
C30 F5 1.311(3) ?
C30 F6 1.326(4) ?
C30 F4 1.338(4) ?
C30 S2 1.807(4) ?
N1 Mn1 2.3867(19) y
N2 Mn1 2.286(2) y
N3 Mn1 2.292(2) y
N4 Mn2 2.395(2) y
N5 Mn2 2.305(2) y
N6 Mn2 2.343(2) y
O1 Mn2 2.2628(16) y
O1 Mn1 2.3030(16) y
O3 Mn1 2.2883(16) y
O3 H1W 0.8392 ?
O3 H2W 0.8191 ?
O4 Mn1 2.1830(17) y
O4 H3W 0.8416 ?
O4 H4W 0.8158 ?
O5 Mn1 2.2793(15) y
O5 Mn2 2.3065(16) y
O7 Mn2 2.1856(18) y
O7 H5W 0.8541 ?
O7 H6W 0.8594 ?
O8 Mn2 2.2258(16) y
O8 H7W 0.8300 ?
O8 H8W 0.8555 ?
O9 S1 1.4476(19) ?
O10 S1 1.432(2) ?
O11 S1 1.437(2) ?
O12 S2 1.436(2) ?
O13 S2 1.436(2) ?
O14 S2 1.437(2) ?
O15 H9W 0.8872 ?
O15 H10W 0.9239 ?

loop_
_geom_hbond_atom_site_label_D
_geom_hbond_atom_site_label_H
_geom_hbond_atom_site_label_A
_geom_hbond_site_symmetry_A
_geom_hbond_distance_DH
_geom_hbond_distance_HA
_geom_hbond_distance_DA
_geom_hbond_angle_DHA
O3 H1W O12 2_565 0.839 1.903 2.721(2) 164.50
O3 H2W O2 2_665 0.819 1.845 2.660(2) 173.09
O4 H3W O9 2_555 0.842 1.988 2.819(3) 168.96
O4 H4W O6 1_555 0.816 1.963 2.723(2) 154.56
O7 H5W O15 1_555 0.854 1.863 2.710(3) 171.40
O7 H6W O2 1_555 0.859 1.864 2.696(3) 162.48
O8 H7W O6 2_565 0.830 1.967 2.780(2) 166.31
O8 H8W O3 1_555 0.855 1.937 2.779(2) 167.95
O15 H9W O14 1_655 0.887 2.113 2.913(3) 149.62
O15 H10W O13 2_566 0.924 1.973 2.895(4) 175.98
